data_4034506
loop_
_publ_author_name
'Kortus, Daniel'
'Mik\<s\'atko, Ji\<r\'i'
'Kundr\'at, Ond\<rej'
'Babor, Martin'
'Eigner, V\'aclav'
'Dvo\<r\'akov\'a, Hana'
'Lhot\'ak, Pavel'

_publ_section_title
;
 Chemistry of 2,14-Dithiacalix[4]arene: Alkylation and Conformational
 Behavior of Peralkylated Products.
;
_journal_issue 18
_journal_name_full 'The Journal of organic chemistry'
_journal_page_first 11572
_journal_page_last 11580
_journal_paper_doi 10.1021/acs.joc.9b01493
_journal_volume 84
_journal_year 2019
_chemical_absolute_configuration ad
_chemical_formula_moiety 'C54 H76 O4 S2'
_chemical_formula_sum 'C54 H76 O4 S2'
_chemical_formula_weight 853.33
_space_group_IT_number 154
_space_group_name_Hall 'P 32 2"'
_space_group_name_H-M_alt 'P 32 2 1'
_symmetry_cell_setting trigonal
_symmetry_space_group_name_Hall 'P 32 2"'
_symmetry_space_group_name_H-M 'P 32 2 1'
_atom_sites_solution_hydrogens difmap
_atom_sites_solution_primary other
_atom_sites_solution_secondary difmap
_cell_angle_alpha 90
_cell_angle_beta 90
_cell_angle_gamma 120
_cell_formula_units_Z 3
_cell_length_a 13.0211(4)
_cell_length_b 13.0211(4)
_cell_length_c 25.5008(7)
_cell_measurement_reflns_used 9879
_cell_measurement_temperature 180
_cell_measurement_theta_max 68
_cell_measurement_theta_min 3
_cell_volume 3744.38(19)
_computing_cell_refinement 'Apex3 (Bruker AXS, 2015)'
_computing_data_collection 'Apex3 (Bruker AXS, 2015)'
_computing_data_reduction 'Apex3 (Bruker AXS, 2015)'
_computing_molecular_graphics 'CAMERON (Watkin et al., 1996)'
_computing_publication_material 'CRYSTALS (Betteridge et al., 2003)'
_computing_structure_refinement 'CRYSTALS (Betteridge et al., 2003)'
_computing_structure_solution 'Superflip (Palatinus & Chapuis, 2007)'
_diffrn_ambient_pressure 101
_diffrn_ambient_temperature 180
_diffrn_measured_fraction_theta_full 0.999
_diffrn_measured_fraction_theta_max 0.999
_diffrn_measurement_device Area
_diffrn_measurement_device_type 'Bruker Kappa Apex3'
_diffrn_measurement_method '\f & \w scans'
_diffrn_radiation_monochromator graphite
_diffrn_radiation_type 'Cu K\a'
_diffrn_radiation_wavelength 1.54178
_diffrn_reflns_av_R_equivalents 0.086
_diffrn_reflns_limit_h_max 15
_diffrn_reflns_limit_h_min -15
_diffrn_reflns_limit_k_max 15
_diffrn_reflns_limit_k_min -15
_diffrn_reflns_limit_l_max 30
_diffrn_reflns_limit_l_min -30
_diffrn_reflns_number 52270
_diffrn_reflns_theta_full 68.218
_diffrn_reflns_theta_max 68.218
_diffrn_reflns_theta_min 4.287
_diffrn_standards_number 0
_exptl_absorpt_coefficient_mu 1.287
_exptl_absorpt_correction_T_max 0.56
_exptl_absorpt_correction_T_min 0.47
_exptl_absorpt_correction_type multi-scan
_exptl_absorpt_process_details 'SADABS (Siemens, 1996)'
_exptl_crystal_colour colourless
_exptl_crystal_density_diffrn 1.135
_exptl_crystal_density_method 'not measured'
_exptl_crystal_description prism
_exptl_crystal_F_000 1392.001
_exptl_crystal_size_max 0.629
_exptl_crystal_size_mid 0.530
_exptl_crystal_size_min 0.456
_refine_diff_density_max 0.52
_refine_diff_density_min -0.33
_refine_ls_abs_structure_details 'Flack (1983), 6 Friedel-pairs'
_refine_ls_abs_structure_Flack 0.10(2)
_refine_ls_extinction_method None
_refine_ls_goodness_of_fit_ref 0.8768
_refine_ls_hydrogen_treatment constr
_refine_ls_matrix_type full
_refine_ls_number_parameters 301
_refine_ls_number_reflns 4581
_refine_ls_number_restraints 41
_refine_ls_R_factor_all 0.0457
_refine_ls_R_factor_gt 0.0456
_refine_ls_shift/su_max 0.0003209
_refine_ls_shift/su_mean 0.0000258
_refine_ls_structure_factor_coef Fsqd
_refine_ls_weighting_details
;
 Method, part 1, Chebychev polynomial, (Watkin, 1994, Prince, 1982) 
 [weight] = 1.0/[A~0~*T~0~(x)+A~1~*T~1~(x) ... +A~n-1~]*T~n-1~(x)] 
 where A~i~ are the Chebychev coefficients listed below and x= Fcalc/Fmax 
 Method = Robust Weighting (Prince, 1982) 
 W = [weight] * [1-(deltaF/6*sigmaF)^2^]^2^ 
 A~i~ are: 
 12.0 19.4 11.0 4.17 0.833 
;
_refine_ls_weighting_scheme calc
_refine_ls_wR_factor_all 0.1085
_refine_ls_wR_factor_gt 0.1084
_refine_ls_wR_factor_ref 0.1085
_reflns_limit_h_max 7
_reflns_limit_h_min -15
_reflns_limit_k_max 15
_reflns_limit_k_min 0
_reflns_limit_l_max 30
_reflns_limit_l_min 0
_reflns_number_gt 4576
_reflns_number_total 4581
_reflns_threshold_expression I>2.0\s(I)
_oxford_diffrn_Wilson_B_factor 2.45
_oxford_diffrn_Wilson_scale 49.26
_oxford_refine_ls_r_factor_ref 0.0457
_oxford_refine_ls_scale 0.15368(9)
_oxford_reflns_number_all 4581
_oxford_reflns_threshold_expression_ref I>-3.0\s(I)
_cod_data_source_file jo9b01493_si_003.cif
_cod_data_source_block DK25_f1_1
_cod_depositor_comments
;
The following automatic conversions were performed:

data item '_atom_sites_solution_primary' value 'Other' was changed to
'other' in accordance with the
/home/data/users/saulius/crontab/automatic-downloads/current/ACS/lib/dictionaries/cif_core.dic
dictionary named 'cif_core.dic' version 2.4.2 last updated on
2011-04-26.

Automatic conversion script
Id: cif_fix_values 6909 2019-04-08 15:41:33Z antanas 
;
_cod_original_sg_symbol_Hall 'P 32 2" '
_cod_original_sg_symbol_H-M 'P 32 2 1 '
_cod_database_code 4034506

loop_
_symmetry_equiv_pos_as_xyz
x,y,z
-y,x-y,z+2/3
y,x,-z
-x+y,-x,z+1/3
-x,-x+y,-z+2/3
x-y,-y,-z+1/3

loop_
_atom_site_label
_atom_site_type_symbol
_atom_site_fract_x
_atom_site_fract_y
_atom_site_fract_z
_atom_site_U_iso_or_equiv
_atom_site_occupancy
_atom_site_adp_type
_atom_site_refinement_flags_posn
_atom_site_refinement_flags_adp
_atom_site_refinement_flags_occupancy
_atom_site_disorder_assembly
_atom_site_disorder_group
C1 C 0.5360(2) 0.3326(2) 0.39512(9) 0.0264 1.0000 Uani . . . . .
S2 S 0.53571(6) 0.22717(5) 0.43969(2) 0.0308 1.0000 Uani . . . . .
C3 C 0.5879(2) 0.32050(19) 0.49648(9) 0.0250 1.0000 Uani . . . . .
C4 C 0.6974(2) 0.4226(2) 0.49397(9) 0.0272 1.0000 Uani . . . . .
C5 C 0.7416(2) 0.5044(2) 0.53549(9) 0.0265 1.0000 Uani . . . . .
C6 C 0.6695(2) 0.4770(2) 0.57946(9) 0.0272 1.0000 Uani . . . . .
C7 C 0.5592(2) 0.3741(2) 0.58337(9) 0.0261 1.0000 Uani . . . . .
C8 C 0.4835(2) 0.3534(2) 0.63333(8) 0.0260 1.0000 Uani . . . . .
C9 C 0.4491(2) 0.4511(2) 0.63605(9) 0.0265 1.0000 Uani . . . . .
C10 C 0.5136(2) 0.5513(2) 0.66693(9) 0.0290 1.0000 Uani . . . . .
C11 C 0.4902(2) 0.6453(2) 0.66801(9) 0.0288 1.0000 Uani . . . . .
C12 C 0.3979(2) 0.6344(2) 0.63693(9) 0.0282 1.0000 Uani . . . . .
C13 C 0.3566(2) 0.4425(2) 0.60552(8) 0.0277 1.0000 Uani . . . . .
C14 C 0.5185(2) 0.29390(19) 0.54174(9) 0.0240 1.0000 Uani . . . . .
O15 O 0.29768(17) 0.34628(18) 0.57390(8) 0.0465 1.0000 Uani D . . . .
C16 C 0.1843(6) 0.2526(6) 0.5890(3) 0.0566 0.535(6) Uani D U P 1 1
C17 C 0.1412(4) 0.1786(4) 0.5405(2) 0.0458 0.535(6) Uani D U P 1 1
C18 C 0.0236(5) 0.0667(5) 0.5547(3) 0.0700 0.535(6) Uani D U P 1 1
C116 C 0.1694(5) 0.2760(5) 0.5829(4) 0.0561 0.465(6) Uani D U P 1 2
C117 C 0.1135(7) 0.1424(5) 0.5897(3) 0.0619 0.465(6) Uani D U P 1 2
C118 C 0.1220(9) 0.1043(7) 0.6453(3) 0.0717 0.465(6) Uani D U P 1 2
O19 O 0.40920(15) 0.19240(14) 0.54527(7) 0.0307 1.0000 Uani . . . . .
C20 C 0.4092(3) 0.0861(3) 0.55624(17) 0.0575 1.0000 Uani . . . . .
C21 C 0.2923(4) -0.0125(3) 0.56800(18) 0.0717 1.0000 Uani . . . . .
C22 C 0.2923(4) -0.1236(3) 0.58379(17) 0.0740 1.0000 Uani . . . . .
C23 C 0.8626(2) 0.6179(2) 0.53063(10) 0.0333 1.0000 Uani . . . . .
C24 C 0.9599(3) 0.5858(3) 0.52694(15) 0.0553 1.0000 Uani . . . . .
C25 C 0.8660(4) 0.6846(3) 0.48024(14) 0.0655 1.0000 Uani . . . . .
C26 C 0.8893(3) 0.7006(3) 0.57693(14) 0.0574 1.0000 Uani . . . . .
C27 C 0.5690(2) 0.7572(2) 0.70006(10) 0.0358 1.0000 Uani . . . . .
C28 C 0.5758(3) 0.7243(3) 0.75707(11) 0.0584 1.0000 Uani . . . . .
C29 C 0.6929(3) 0.8199(3) 0.67588(12) 0.0482 1.0000 Uani . . . . .
C30 C 0.5216(3) 0.8433(3) 0.69951(18) 0.0694 1.0000 Uani . . . . .
H41 H 0.7445 0.4374 0.4634 0.0321 1.0000 Uiso R . . . .
H61 H 0.6969 0.5309 0.6081 0.0328 1.0000 Uiso R . . . .
H81 H 0.5284 0.3576 0.6635 0.0318 1.0000 Uiso R . . . .
H82 H 0.4139 0.2776 0.6318 0.0318 1.0000 Uiso R . . . .
H101 H 0.5767 0.5570 0.6877 0.0328 1.0000 Uiso R . . . .
H121 H 0.3794 0.6963 0.6370 0.0342 1.0000 Uiso R . . . .
H201 H 0.4618 0.0994 0.5846 0.0679 1.0000 Uiso R . . . .
H202 H 0.4363 0.0645 0.5259 0.0679 1.0000 Uiso R . . . .
H211 H 0.2634 0.0112 0.5971 0.0885 1.0000 Uiso R . . . .
H212 H 0.2411 -0.0285 0.5388 0.0885 1.0000 Uiso R . . . .
H221 H 0.2135 -0.1828 0.5922 0.0867 1.0000 Uiso R . . . .
H222 H 0.3422 -0.1098 0.6133 0.0867 1.0000 Uiso R . . . .
H223 H 0.3199 -0.1496 0.5550 0.0867 1.0000 Uiso R . . . .
H241 H 1.0351 0.6558 0.5240 0.0633 1.0000 Uiso R . . . .
H242 H 0.9584 0.5438 0.5577 0.0633 1.0000 Uiso R . . . .
H243 H 0.9466 0.5371 0.4971 0.0633 1.0000 Uiso R . . . .
H251 H 0.9409 0.7550 0.4775 0.0771 1.0000 Uiso R . . . .
H252 H 0.8051 0.7044 0.4814 0.0771 1.0000 Uiso R . . . .
H253 H 0.8544 0.6354 0.4507 0.0771 1.0000 Uiso R . . . .
H261 H 0.9646 0.7698 0.5723 0.0649 1.0000 Uiso R . . . .
H262 H 0.8900 0.6609 0.6081 0.0649 1.0000 Uiso R . . . .
H263 H 0.8299 0.7224 0.5796 0.0649 1.0000 Uiso R . . . .
H281 H 0.6249 0.7943 0.7765 0.0692 1.0000 Uiso R . . . .
H282 H 0.4989 0.6843 0.7722 0.0692 1.0000 Uiso R . . . .
H283 H 0.6091 0.6739 0.7578 0.0692 1.0000 Uiso R . . . .
H291 H 0.7423 0.8895 0.6955 0.0579 1.0000 Uiso R . . . .
H292 H 0.7254 0.7689 0.6763 0.0579 1.0000 Uiso R . . . .
H293 H 0.6878 0.8411 0.6407 0.0579 1.0000 Uiso R . . . .
H301 H 0.5724 0.9115 0.7197 0.0827 1.0000 Uiso R . . . .
H302 H 0.4441 0.8058 0.7140 0.0827 1.0000 Uiso R . . . .
H303 H 0.5190 0.8663 0.6644 0.0827 1.0000 Uiso R . . . .
H161 H 0.1830 0.2111 0.6198 0.0809 0.535(6) Uiso R . P 1 1
H162 H 0.1352 0.2865 0.5937 0.0809 0.535(6) Uiso R . P 1 1
H171 H 0.1988 0.1569 0.5320 0.0659 0.535(6) Uiso R . P 1 1
H172 H 0.1290 0.2162 0.5112 0.0659 0.535(6) Uiso R . P 1 1
H181 H -0.0058 0.0118 0.5265 0.0946 0.535(6) Uiso R . P 1 1
H182 H 0.0370 0.0306 0.5843 0.0946 0.535(6) Uiso R . P 1 1
H183 H -0.0327 0.0900 0.5635 0.0946 0.535(6) Uiso R . P 1 1
H1161 H 0.1578 0.3033 0.6157 0.0814 0.465(6) Uiso R . P 1 2
H1162 H 0.1283 0.2923 0.5563 0.0814 0.465(6) Uiso R . P 1 2
H1171 H 0.0322 0.1069 0.5803 0.0691 0.465(6) Uiso R . P 1 2
H1172 H 0.1527 0.1171 0.5660 0.0691 0.465(6) Uiso R . P 1 2
H1181 H 0.0859 0.0204 0.6460 0.0812 0.465(6) Uiso R . P 1 2
H1182 H 0.0825 0.1287 0.6693 0.0812 0.465(6) Uiso R . P 1 2
H1183 H 0.2031 0.1389 0.6550 0.0812 0.465(6) Uiso R . P 1 2

loop_
_atom_site_aniso_label
_atom_site_aniso_U_11
_atom_site_aniso_U_22
_atom_site_aniso_U_33
_atom_site_aniso_U_23
_atom_site_aniso_U_13
_atom_site_aniso_U_12
C1 0.0326(13) 0.0225(11) 0.0247(11) -0.0025(9) -0.0012(9) 0.0143(10)
S2 0.0398(3) 0.0255(3) 0.0312(3) -0.0047(2) -0.0035(2) 0.0194(3)
C3 0.0289(12) 0.0228(11) 0.0288(11) -0.0037(9) -0.0047(9) 0.0170(10)
C4 0.0280(12) 0.0300(12) 0.0280(11) -0.0008(9) 0.0015(9) 0.0177(11)
C5 0.0278(11) 0.0244(11) 0.0318(11) -0.0022(9) -0.0034(9) 0.0164(10)
C6 0.0322(12) 0.0281(12) 0.0264(11) -0.0054(9) -0.0053(9) 0.0188(10)
C7 0.0315(12) 0.0291(12) 0.0262(11) 0.0024(9) -0.0014(9) 0.0215(10)
C8 0.0311(11) 0.0331(13) 0.0217(10) -0.0039(9) -0.0004(9) 0.0219(10)
C9 0.0307(12) 0.0293(12) 0.0227(11) 0.0024(9) 0.0035(9) 0.0174(11)
C10 0.0302(12) 0.0338(13) 0.0250(11) 0.0001(10) 0.0002(10) 0.0175(11)
C11 0.0300(13) 0.0264(12) 0.0280(11) -0.0004(9) 0.0052(9) 0.0127(10)
C12 0.0287(12) 0.0283(13) 0.0303(11) 0.0025(9) 0.0080(9) 0.0162(10)
C13 0.0317(13) 0.0332(13) 0.0225(11) -0.0039(9) 0.0005(9) 0.0196(11)
C14 0.0265(12) 0.0212(11) 0.0280(11) 0.0011(9) -0.0029(9) 0.0146(10)
O15 0.0465(12) 0.0541(12) 0.0529(11) -0.0302(9) -0.0205(10) 0.0357(10)
C16 0.074(3) 0.022(2) 0.053(2) 0.000(2) 0.012(2) 0.009(2)
C17 0.038(3) 0.044(3) 0.054(3) 0.000(2) -0.004(2) 0.020(2)
C18 0.052(4) 0.040(3) 0.099(5) -0.025(3) 0.001(3) 0.009(3)
C116 0.075(3) 0.021(3) 0.053(2) 0.001(2) 0.012(2) 0.009(2)
C117 0.068(4) 0.039(3) 0.072(5) -0.004(3) 0.014(4) 0.022(3)
C118 0.089(5) 0.058(4) 0.078(5) -0.004(4) 0.014(4) 0.044(4)
O19 0.0290(8) 0.0233(8) 0.0405(9) 0.0018(7) 0.0014(7) 0.0135(7)
C20 0.0394(16) 0.0275(15) 0.106(3) 0.0149(16) -0.0011(17) 0.0172(13)
C21 0.075(3) 0.0406(19) 0.091(3) 0.0189(18) 0.021(2) 0.0225(18)
C22 0.090(3) 0.0359(18) 0.087(3) 0.0211(18) 0.013(2) 0.0244(18)
C23 0.0320(13) 0.0260(13) 0.0376(13) -0.0016(10) -0.0001(10) 0.0112(11)
C24 0.0302(15) 0.0412(17) 0.087(2) -0.0063(16) 0.0036(15) 0.0119(13)
C25 0.073(2) 0.0385(17) 0.064(2) 0.0128(15) -0.0133(18) 0.0121(16)
C26 0.0436(17) 0.0416(17) 0.063(2) -0.0189(15) -0.0008(15) 0.0037(14)
C27 0.0354(13) 0.0296(13) 0.0373(13) -0.0052(11) -0.0021(11) 0.0124(11)
C28 0.082(2) 0.0367(16) 0.0317(14) -0.0067(12) 0.0042(14) 0.0108(16)
C29 0.0362(15) 0.0448(17) 0.0453(16) -0.0026(13) -0.0056(12) 0.0065(13)
C30 0.063(2) 0.0381(17) 0.111(3) -0.0342(19) -0.027(2) 0.0277(17)

loop_
_atom_type_symbol
_atom_type_scat_dispersion_real
_atom_type_scat_dispersion_imag
_atom_type_scat_Cromer_Mann_a1
_atom_type_scat_Cromer_Mann_b1
_atom_type_scat_Cromer_Mann_a2
_atom_type_scat_Cromer_Mann_b2
_atom_type_scat_Cromer_Mann_a3
_atom_type_scat_Cromer_Mann_b3
_atom_type_scat_Cromer_Mann_a4
_atom_type_scat_Cromer_Mann_b4
_atom_type_scat_Cromer_Mann_c
_atom_type_scat_source
C 0.0181 0.0091 2.3100 20.8439 1.0200 10.2075 1.5886 0.5687 0.8650 51.6512 0.2156 'International Tables Vol C 4.2.6.8 and 6.1.1.4'
H 0.0000 0.0000 0.4930 10.5109 0.3229 26.1257 0.1402 3.1424 0.0408 57.7998 0.0030 'International Tables Vol C 4.2.6.8 and 6.1.1.4'
O 0.0492 0.0322 3.0485 13.2771 2.2868 5.7011 1.5463 0.3239 0.8670 32.9089 0.2508 'International Tables Vol C 4.2.6.8 and 6.1.1.4'
S 0.3331 0.5567 6.9053 1.4679 5.2034 22.2151 1.4379 0.2536 1.5863 56.1720 0.8669 'International Tables Vol C 4.2.6.8 and 6.1.1.4'

loop_
_geom_angle_atom_site_label_1
_geom_angle_site_symmetry_1
_geom_angle_atom_site_label_2
_geom_angle_atom_site_label_3
_geom_angle_site_symmetry_3
_geom_angle
_geom_angle_publ_flag
C13 3_556 C1 C12 3_556 119.6(2) yes
C13 3_556 C1 S2 . 120.85(18) yes
C12 3_556 C1 S2 . 119.44(18) yes
C1 . S2 C3 . 97.99(10) yes
S2 . C3 C4 . 118.31(18) yes
S2 . C3 C14 . 121.35(17) yes
C4 . C3 C14 . 120.3(2) yes
C3 . C4 C5 . 122.0(2) yes
C3 . C4 H41 . 119.0 no
C5 . C4 H41 . 119.1 no
C4 . C5 C6 . 116.4(2) yes
C4 . C5 C23 . 120.2(2) yes
C6 . C5 C23 . 123.3(2) yes
C5 . C6 C7 . 123.0(2) yes
C5 . C6 H61 . 118.3 no
C7 . C6 H61 . 118.8 no
C6 . C7 C8 . 119.1(2) yes
C6 . C7 C14 . 119.3(2) yes
C8 . C7 C14 . 121.7(2) yes
C7 . C8 C9 . 108.36(18) yes
C7 . C8 H81 . 109.6 no
C9 . C8 H81 . 109.8 no
C7 . C8 H82 . 109.8 no
C9 . C8 H82 . 109.8 no
H81 . C8 H82 . 109.5 no
C8 . C9 C10 . 120.6(2) yes
C8 . C9 C13 . 120.3(2) yes
C10 . C9 C13 . 119.0(2) yes
C9 . C10 C11 . 122.5(2) yes
C9 . C10 H101 . 118.9 no
C11 . C10 H101 . 118.6 no
C10 . C11 C12 . 117.0(2) yes
C10 . C11 C27 . 120.4(2) yes
C12 . C11 C27 . 122.5(2) yes
C1 3_556 C12 C11 . 121.9(2) yes
C1 3_556 C12 H121 . 118.9 no
C11 . C12 H121 . 119.1 no
C1 3_556 C13 C9 . 119.8(2) yes
C1 3_556 C13 O15 . 121.7(2) yes
C9 . C13 O15 . 118.3(2) yes
C3 . C14 C7 . 119.1(2) yes
C3 . C14 O19 . 121.4(2) yes
C7 . C14 O19 . 119.5(2) yes
C13 . O15 C16 . 119.8(3) yes
C13 . O15 C116 . 115.1(4) yes
O15 . C16 C17 . 103.0(4) yes
O15 . C16 H161 . 115.4 no
C17 . C16 H161 . 115.1 no
O15 . C16 H162 . 106.7 no
C17 . C16 H162 . 106.4 no
H161 . C16 H162 . 109.5 no
C16 . C17 C18 . 107.0(4) yes
C16 . C17 H171 . 106.4 no
C18 . C17 H171 . 109.4 no
C16 . C17 H172 . 115.1 no
C18 . C17 H172 . 109.3 no
H171 . C17 H172 . 109.5 no
C17 . C18 H181 . 111.8 no
C17 . C18 H182 . 108.2 no
H181 . C18 H182 . 109.5 no
C17 . C18 H183 . 108.4 no
H181 . C18 H183 . 109.5 no
H182 . C18 H183 . 109.5 no
O15 . C116 C117 . 118.3(5) yes
O15 . C116 H1161 . 104.4 no
C117 . C116 H1161 . 104.5 no
O15 . C116 H1162 . 110.0 no
C117 . C116 H1162 . 109.6 no
H1161 . C116 H1162 . 109.5 no
C116 . C117 C118 . 114.0(6) yes
C116 . C117 H1171 . 107.8 no
C118 . C117 H1171 . 108.7 no
C116 . C117 H1172 . 106.8 no
C118 . C117 H1172 . 109.9 no
H1171 . C117 H1172 . 109.5 no
C117 . C118 H1181 . 108.5 no
C117 . C118 H1182 . 110.5 no
H1181 . C118 H1182 . 109.5 no
C117 . C118 H1183 . 109.4 no
H1181 . C118 H1183 . 109.5 no
H1182 . C118 H1183 . 109.5 no
C14 . O19 C20 . 116.6(2) yes
O19 . C20 C21 . 113.3(3) yes
O19 . C20 H201 . 109.0 no
C21 . C20 H201 . 110.3 no
O19 . C20 H202 . 108.0 no
C21 . C20 H202 . 106.7 no
H201 . C20 H202 . 109.5 no
C20 . C21 C22 . 113.8(4) yes
C20 . C21 H211 . 106.5 no
C22 . C21 H211 . 107.2 no
C20 . C21 H212 . 110.1 no
C22 . C21 H212 . 109.7 no
H211 . C21 H212 . 109.5 no
C21 . C22 H221 . 108.8 no
C21 . C22 H222 . 111.1 no
H221 . C22 H222 . 109.5 no
C21 . C22 H223 . 108.5 no
H221 . C22 H223 . 109.5 no
H222 . C22 H223 . 109.5 no
C5 . C23 C24 . 109.6(2) yes
C5 . C23 C25 . 109.7(2) yes
C24 . C23 C25 . 108.0(3) yes
C5 . C23 C26 . 112.4(2) yes
C24 . C23 C26 . 108.4(3) yes
C25 . C23 C26 . 108.6(3) yes
C23 . C24 H241 . 109.9 no
C23 . C24 H242 . 109.0 no
H241 . C24 H242 . 109.5 no
C23 . C24 H243 . 109.5 no
H241 . C24 H243 . 109.5 no
H242 . C24 H243 . 109.5 no
C23 . C25 H251 . 109.4 no
C23 . C25 H252 . 109.5 no
H251 . C25 H252 . 109.5 no
C23 . C25 H253 . 109.4 no
H251 . C25 H253 . 109.5 no
H252 . C25 H253 . 109.5 no
C23 . C26 H261 . 109.8 no
C23 . C26 H262 . 109.0 no
H261 . C26 H262 . 109.5 no
C23 . C26 H263 . 109.5 no
H261 . C26 H263 . 109.5 no
H262 . C26 H263 . 109.5 no
C11 . C27 C28 . 110.2(2) yes
C11 . C27 C29 . 108.6(2) yes
C28 . C27 C29 . 109.9(2) yes
C11 . C27 C30 . 111.6(2) yes
C28 . C27 C30 . 108.4(3) yes
C29 . C27 C30 . 108.1(3) yes
C27 . C28 H281 . 109.4 no
C27 . C28 H282 . 110.3 no
H281 . C28 H282 . 109.5 no
C27 . C28 H283 . 108.7 no
H281 . C28 H283 . 109.5 no
H282 . C28 H283 . 109.5 no
C27 . C29 H291 . 109.2 no
C27 . C29 H292 . 110.1 no
H291 . C29 H292 . 109.5 no
C27 . C29 H293 . 109.2 no
H291 . C29 H293 . 109.5 no
H292 . C29 H293 . 109.5 no
C27 . C30 H301 . 109.5 no
C27 . C30 H302 . 109.6 no
H301 . C30 H302 . 109.5 no
C27 . C30 H303 . 109.3 no
H301 . C30 H303 . 109.5 no
H302 . C30 H303 . 109.5 no

loop_
_geom_bond_atom_site_label_1
_geom_bond_atom_site_label_2
_geom_bond_site_symmetry_2
_geom_bond_distance
_geom_bond_publ_flag
C1 C13 3_556 1.400(3) yes
C1 C12 3_556 1.394(3) yes
C1 S2 . 1.781(2) yes
S2 C3 . 1.791(2) yes
C3 C4 . 1.382(3) yes
C3 C14 . 1.398(3) yes
C4 C5 . 1.405(3) yes
C4 H41 . 0.950 no
C5 C6 . 1.389(3) yes
C5 C23 . 1.534(3) yes
C6 C7 . 1.394(3) yes
C6 H61 . 0.950 no
C7 C8 . 1.550(3) yes
C7 C14 . 1.394(3) yes
C8 C9 . 1.548(3) yes
C8 H81 . 0.950 no
C8 H82 . 0.950 no
C9 C10 . 1.390(3) yes
C9 C13 . 1.390(3) yes
C10 C11 . 1.402(3) yes
C10 H101 . 0.950 no
C11 C12 . 1.386(3) yes
C11 C27 . 1.532(3) yes
C12 H121 . 0.950 no
C13 O15 . 1.359(3) yes
C14 O19 . 1.378(3) yes
O15 C16 . 1.419(4) yes
O15 C116 . 1.467(5) yes
C16 C17 . 1.492(5) yes
C16 H161 . 0.950 no
C16 H162 . 0.950 no
C17 C18 . 1.538(4) yes
C17 H171 . 0.950 no
C17 H172 . 0.950 no
C18 H181 . 0.950 no
C18 H182 . 0.950 no
C18 H183 . 0.950 no
C116 C117 . 1.524(5) yes
C116 H1161 . 0.950 no
C116 H1162 . 0.950 no
C117 C118 . 1.525(5) yes
C117 H1171 . 0.950 no
C117 H1172 . 0.950 no
C118 H1181 . 0.950 no
C118 H1182 . 0.950 no
C118 H1183 . 0.950 no
O19 C20 . 1.412(3) yes
C20 C21 . 1.450(5) yes
C20 H201 . 0.950 no
C20 H202 . 0.950 no
C21 C22 . 1.501(5) yes
C21 H211 . 0.950 no
C21 H212 . 0.950 no
C22 H221 . 0.950 no
C22 H222 . 0.950 no
C22 H223 . 0.950 no
C23 C24 . 1.524(4) yes
C23 C25 . 1.538(4) yes
C23 C26 . 1.516(4) yes
C24 H241 . 0.950 no
C24 H242 . 0.950 no
C24 H243 . 0.950 no
C25 H251 . 0.950 no
C25 H252 . 0.950 no
C25 H253 . 0.950 no
C26 H261 . 0.950 no
C26 H262 . 0.950 no
C26 H263 . 0.950 no
C27 C28 . 1.531(4) yes
C27 C29 . 1.526(4) yes
C27 C30 . 1.526(4) yes
C28 H281 . 0.950 no
C28 H282 . 0.950 no
C28 H283 . 0.950 no
C29 H291 . 0.950 no
C29 H292 . 0.950 no
C29 H293 . 0.950 no
C30 H301 . 0.950 no
C30 H302 . 0.950 no
C30 H303 . 0.950 no

loop_
_geom_hbond_atom_site_label_D
_geom_hbond_atom_site_label_H
_geom_hbond_atom_site_label_A
_geom_hbond_site_symmetry_A
_geom_hbond_angle_DHA
_geom_hbond_distance_DH
_geom_hbond_distance_HA
_geom_hbond_distance_DA
_geom_hbond_publ_flag
C16 H161 C118 . 143.7(5) 0.950 1.372 2.210(6) yes
C17 H171 O19 . 148.05(13) 0.950 2.562 3.406(6) yes
C18 H181 C18 3_556 130.43(9) 0.950 2.247 2.953(6) yes
C18 H182 C118 . 127.9(3) 0.950 1.874 2.569(6) yes
C18 H1171 C118 . 122.7(9) 0.810 2.039 2.569(6) yes
C17 H1172 C118 . 123.4(6) 1.097 2.053 2.810(6) yes
C118 H1181 C118 6_556 143.2(5) 0.950 1.769 2.592(6) yes
